data_4084986
loop_
_publ_author_name
'Ghisolfi, Alessio'
'Condello, Francesca'
'Fliedel, Christophe'
'Rosa, Vitor'
'Braunstein, Pierre'

_publ_section_title
;
 Facile and Room-Temperature Activation of Csp3--Cl Bonds by Cheap and
 Air-Stable Nickel(II) Complexes of (N-Thioether) DPPA-Type Ligands
;
_journal_issue 11
_journal_name_full Organometallics
_journal_page_first 2255
_journal_paper_doi 10.1021/om501004d
_journal_volume 34
_journal_year 2015
_chemical_formula_moiety 'C62 H54 N2 Ni P4 S2, 4(C H2 Cl2), 2(B F4)'
_chemical_formula_sum 'C66 H62 B2 Cl8 F8 N2 Ni P4 S2'
_chemical_formula_weight 1587.11
_chemical_name_systematic
;
 ?
;
_space_group_IT_number 2
_symmetry_cell_setting triclinic
_symmetry_space_group_name_Hall '-P 1'
_symmetry_space_group_name_H-M 'P -1'
_atom_sites_solution_hydrogens geom
_atom_sites_solution_primary direct
_atom_sites_solution_secondary difmap
_audit_creation_method SHELXL-97
_cell_angle_alpha 81.2350(10)
_cell_angle_beta 85.8430(10)
_cell_angle_gamma 83.6990(10)
_cell_formula_units_Z 1
_cell_length_a 11.7670(5)
_cell_length_b 11.8728(5)
_cell_length_c 12.9035(9)
_cell_measurement_reflns_used 7538
_cell_measurement_temperature 173(2)
_cell_measurement_theta_max 27.84
_cell_measurement_theta_min 2.30
_cell_volume 1768.04(16)
_computing_cell_refinement 'Bruker SAINT'
_computing_data_collection 'Bruker APEX2'
_computing_data_reduction 'Bruker SAINT'
_computing_molecular_graphics 'Bruker SHELXTL'
_computing_publication_material 'Bruker SHELXTL'
_computing_structure_refinement 'SHELXL-97 (Sheldrick, 2008)'
_computing_structure_solution 'SHELXS-97 (Sheldrick, 2008)'
_diffrn_ambient_temperature 173(2)
_diffrn_measured_fraction_theta_full 0.992
_diffrn_measured_fraction_theta_max 0.992
_diffrn_measurement_device_type 'Bruker APEX-II CCD'
_diffrn_measurement_method '\f and \w scans'
_diffrn_radiation_monochromator graphite
_diffrn_radiation_source 'fine-focus sealed tube'
_diffrn_radiation_type MoK\a
_diffrn_radiation_wavelength 0.71073
_diffrn_reflns_av_R_equivalents 0.0297
_diffrn_reflns_av_sigmaI/netI 0.0400
_diffrn_reflns_limit_h_max 15
_diffrn_reflns_limit_h_min -15
_diffrn_reflns_limit_k_max 15
_diffrn_reflns_limit_k_min -7
_diffrn_reflns_limit_l_max 17
_diffrn_reflns_limit_l_min -17
_diffrn_reflns_number 23268
_diffrn_reflns_theta_full 28.01
_diffrn_reflns_theta_max 28.01
_diffrn_reflns_theta_min 1.60
_exptl_absorpt_coefficient_mu 0.790
_exptl_absorpt_correction_T_max 0.9252
_exptl_absorpt_correction_T_min 0.8907
_exptl_absorpt_correction_type multi-scan
_exptl_absorpt_process_details sadabs
_exptl_crystal_colour yellow
_exptl_crystal_density_diffrn 1.491
_exptl_crystal_density_method 'not measured'
_exptl_crystal_description prism
_exptl_crystal_F_000 810
_exptl_crystal_size_max 0.15
_exptl_crystal_size_mid 0.12
_exptl_crystal_size_min 0.10
_refine_diff_density_max 0.733
_refine_diff_density_min -0.676
_refine_diff_density_rms 0.071
_refine_ls_extinction_method none
_refine_ls_goodness_of_fit_ref 1.028
_refine_ls_hydrogen_treatment constr
_refine_ls_matrix_type full
_refine_ls_number_parameters 422
_refine_ls_number_reflns 8473
_refine_ls_number_restraints 0
_refine_ls_restrained_S_all 1.028
_refine_ls_R_factor_all 0.0637
_refine_ls_R_factor_gt 0.0407
_refine_ls_shift/su_max 0.000
_refine_ls_shift/su_mean 0.000
_refine_ls_structure_factor_coef Fsqd
_refine_ls_weighting_details 'calc w=1/[\s^2^(Fo^2^)+(0.0498P)^2^+1.1944P] where P=(Fo^2^+2Fc^2^)/3'
_refine_ls_weighting_scheme calc
_refine_ls_wR_factor_gt 0.0954
_refine_ls_wR_factor_ref 0.1052
_reflns_number_gt 6389
_reflns_number_total 8473
_reflns_threshold_expression I>2\s(I)
_cod_data_source_file om501004d_si_002.cif
_cod_data_source_block pbag111103
_cod_depositor_comments
;
The following automatic conversions were performed:

'_symmetry_cell_setting' value 'Triclinic' changed to 'triclinic'
according to
/home/saulius/struct/COD-crude-data--automatic-downloads/rss-feeds/ACS/lib/dictionaries/cif_core.dic
dictionary named 'cif_core.dic' version 2.4.2 from 2011-04-26.

Automatic conversion script
Id: cif_fix_values 2935 2014-11-11 08:27:57Z andrius 

 Adding full bibliography for 4084985--4084988.cif.
;
_cod_database_code 4084986

loop_
_symmetry_equiv_pos_as_xyz
'x, y, z'
'-x, -y, -z'

loop_
_atom_site_label
_atom_site_type_symbol
_atom_site_fract_x
_atom_site_fract_y
_atom_site_fract_z
_atom_site_U_iso_or_equiv
_atom_site_adp_type
_atom_site_occupancy
_atom_site_symmetry_multiplicity
_atom_site_calc_flag
_atom_site_refinement_flags
C1 C 0.29372(18) -0.03054(16) 0.47726(17) 0.0170(4) Uani 1 1 d .
C2 C 0.33216(19) 0.00102(18) 0.56744(17) 0.0203(4) Uani 1 1 d .
H2 H 0.2981 0.0686 0.5929 0.024 Uiso 1 1 calc R
C3 C 0.4202(2) -0.0663(2) 0.61994(19) 0.0252(5) Uani 1 1 d .
H3 H 0.4463 -0.0452 0.6815 0.030 Uiso 1 1 calc R
C4 C 0.4699(2) -0.16480(19) 0.5822(2) 0.0265(5) Uani 1 1 d .
H4 H 0.5295 -0.2115 0.6185 0.032 Uiso 1 1 calc R
C5 C 0.4330(2) -0.19522(19) 0.4918(2) 0.0286(5) Uani 1 1 d .
H5 H 0.4685 -0.2619 0.4658 0.034 Uiso 1 1 calc R
C6 C 0.3447(2) -0.12904(18) 0.43888(19) 0.0228(5) Uani 1 1 d .
H6 H 0.3191 -0.1505 0.3772 0.027 Uiso 1 1 calc R
C7 C 0.17468(19) 0.04416(16) 0.28347(17) 0.0184(4) Uani 1 1 d .
C8 C 0.2782(2) 0.0433(2) 0.22416(19) 0.0271(5) Uani 1 1 d .
H8 H 0.3482 0.0390 0.2576 0.033 Uiso 1 1 calc R
C9 C 0.2787(3) 0.0488(2) 0.1159(2) 0.0341(6) Uani 1 1 d .
H9 H 0.3492 0.0489 0.0752 0.041 Uiso 1 1 calc R
C10 C 0.1776(3) 0.0540(2) 0.0674(2) 0.0347(6) Uani 1 1 d .
H10 H 0.1788 0.0570 -0.0067 0.042 Uiso 1 1 calc R
C11 C 0.0741(3) 0.0550(2) 0.1255(2) 0.0348(6) Uani 1 1 d .
H11 H 0.0046 0.0592 0.0914 0.042 Uiso 1 1 calc R
C12 C 0.0722(2) 0.04995(19) 0.23342(19) 0.0252(5) Uani 1 1 d .
H12 H 0.0013 0.0504 0.2736 0.030 Uiso 1 1 calc R
C13 C -0.01168(19) 0.23276(16) 0.62581(17) 0.0177(4) Uani 1 1 d .
C14 C -0.1122(2) 0.29922(19) 0.65348(19) 0.0251(5) Uani 1 1 d .
H14 H -0.1680 0.3256 0.6033 0.030 Uiso 1 1 calc R
C15 C -0.1293(2) 0.3261(2) 0.7547(2) 0.0325(6) Uani 1 1 d .
H15 H -0.1972 0.3713 0.7736 0.039 Uiso 1 1 calc R
C16 C -0.0494(2) 0.2880(2) 0.8280(2) 0.0306(5) Uani 1 1 d .
H16 H -0.0624 0.3068 0.8972 0.037 Uiso 1 1 calc R
C17 C 0.0501(2) 0.22226(19) 0.80147(18) 0.0253(5) Uani 1 1 d .
H17 H 0.1054 0.1967 0.8522 0.030 Uiso 1 1 calc R
C18 C 0.0689(2) 0.19365(17) 0.70085(18) 0.0210(4) Uani 1 1 d .
H18 H 0.1366 0.1475 0.6830 0.025 Uiso 1 1 calc R
C19 C -0.07598(19) 0.28954(17) 0.41179(17) 0.0182(4) Uani 1 1 d .
C20 C -0.1632(2) 0.2596(2) 0.35702(19) 0.0263(5) Uani 1 1 d .
H20 H -0.1790 0.1819 0.3638 0.032 Uiso 1 1 calc R
C21 C -0.2268(2) 0.3436(2) 0.2926(2) 0.0363(6) Uani 1 1 d .
H21 H -0.2867 0.3235 0.2555 0.044 Uiso 1 1 calc R
C22 C -0.2037(2) 0.4566(2) 0.2820(2) 0.0350(6) Uani 1 1 d .
H22 H -0.2485 0.5139 0.2385 0.042 Uiso 1 1 calc R
C23 C -0.1156(2) 0.48662(19) 0.3343(2) 0.0300(6) Uani 1 1 d .
H23 H -0.0986 0.5640 0.3254 0.036 Uiso 1 1 calc R
C24 C -0.0521(2) 0.40381(18) 0.39973(19) 0.0235(5) Uani 1 1 d .
H24 H 0.0077 0.4246 0.4365 0.028 Uiso 1 1 calc R
C25 C 0.21649(17) 0.27015(16) 0.42394(17) 0.0160(4) Uani 1 1 d .
C26 C 0.23611(19) 0.30923(17) 0.31790(17) 0.0191(4) Uani 1 1 d .
H26 H 0.2026 0.2756 0.2668 0.023 Uiso 1 1 calc R
C27 C 0.30483(19) 0.39766(17) 0.28655(18) 0.0208(5) Uani 1 1 d .
H27 H 0.3196 0.4232 0.2139 0.025 Uiso 1 1 calc R
C28 C 0.35234(19) 0.44907(17) 0.36123(18) 0.0212(5) Uani 1 1 d .
C29 C 0.32951(19) 0.41103(18) 0.46759(18) 0.0215(5) Uani 1 1 d .
H29 H 0.3598 0.4470 0.5189 0.026 Uiso 1 1 calc R
C30 C 0.26289(19) 0.32106(17) 0.49920(18) 0.0196(4) Uani 1 1 d .
H30 H 0.2491 0.2944 0.5718 0.024 Uiso 1 1 calc R
C31 C 0.4721(3) 0.5696(2) 0.1913(2) 0.0386(7) Uani 1 1 d .
H31A H 0.5063 0.4946 0.1757 0.058 Uiso 1 1 calc R
H31B H 0.5263 0.6268 0.1683 0.058 Uiso 1 1 calc R
H31C H 0.4015 0.5915 0.1541 0.058 Uiso 1 1 calc R
C32 C 0.4060(3) 0.8340(2) 0.9504(3) 0.0494(8) Uani 1 1 d .
H32A H 0.4363 0.8338 1.0200 0.059 Uiso 1 1 calc R
H32B H 0.4023 0.9134 0.9128 0.059 Uiso 1 1 calc R
C33 C 0.8334(3) 0.6199(3) 0.9947(3) 0.0593(9) Uani 1 1 d .
H33A H 0.8626 0.6185 1.0650 0.071 Uiso 1 1 calc R
H33B H 0.7814 0.6910 0.9793 0.071 Uiso 1 1 calc R
N1 N 0.14646(15) 0.17672(13) 0.45635(14) 0.0154(3) Uani 1 1 d .
B1 B 0.3726(3) 0.1596(2) 0.8122(2) 0.0279(6) Uani 1 1 d .
F1 F 0.3716(2) 0.2290(2) 0.71923(17) 0.0937(9) Uani 1 1 d .
F2 F 0.29815(14) 0.07638(13) 0.81142(14) 0.0440(4) Uani 1 1 d .
F3 F 0.3404(2) 0.22116(19) 0.89142(18) 0.0788(7) Uani 1 1 d .
F4 F 0.47987(19) 0.1069(2) 0.8276(3) 0.0983(9) Uani 1 1 d .
Ni1 Ni 0.0000 0.0000 0.5000 0.01383(9) Uani 1 2 d S
P1 P 0.16463(5) 0.04188(4) 0.42349(4) 0.01468(12) Uani 1 1 d .
P2 P 0.00531(5) 0.18351(4) 0.49945(4) 0.01483(12) Uani 1 1 d .
S1 S 0.43984(6) 0.56240(5) 0.32999(5) 0.03161(15) Uani 1 1 d .
Cl1 Cl 0.26973(11) 0.78953(9) 0.96708(13) 0.1054(5) Uani 1 1 d .
Cl2 Cl 0.49874(8) 0.74382(8) 0.87877(8) 0.0630(2) Uani 1 1 d .
Cl3 Cl 0.75595(8) 0.50202(7) 0.99733(6) 0.0515(2) Uani 1 1 d .
Cl4 Cl 0.94914(8) 0.62250(8) 0.90082(7) 0.0567(2) Uani 1 1 d .

loop_
_atom_site_aniso_label
_atom_site_aniso_U_11
_atom_site_aniso_U_22
_atom_site_aniso_U_33
_atom_site_aniso_U_23
_atom_site_aniso_U_13
_atom_site_aniso_U_12
C1 0.0134(10) 0.0168(9) 0.0204(11) -0.0021(8) 0.0013(8) -0.0017(7)
C2 0.0185(11) 0.0212(9) 0.0210(11) -0.0052(8) 0.0004(9) 0.0004(8)
C3 0.0200(12) 0.0318(11) 0.0246(12) -0.0070(9) -0.0038(10) -0.0012(9)
C4 0.0191(12) 0.0266(11) 0.0320(14) -0.0029(9) -0.0053(10) 0.0052(9)
C5 0.0248(13) 0.0237(11) 0.0371(15) -0.0094(10) -0.0036(11) 0.0061(9)
C6 0.0202(12) 0.0228(10) 0.0271(12) -0.0095(9) -0.0015(9) -0.0006(8)
C7 0.0221(11) 0.0148(9) 0.0187(11) -0.0042(7) -0.0002(9) -0.0025(8)
C8 0.0233(12) 0.0331(12) 0.0256(13) -0.0068(10) 0.0018(10) -0.0040(10)
C9 0.0397(16) 0.0361(13) 0.0250(13) -0.0055(10) 0.0103(12) -0.0031(11)
C10 0.0548(18) 0.0314(12) 0.0166(12) -0.0031(9) -0.0006(12) -0.0003(12)
C11 0.0405(16) 0.0386(13) 0.0265(14) -0.0045(10) -0.0117(12) -0.0039(11)
C12 0.0226(12) 0.0299(11) 0.0235(12) -0.0031(9) -0.0030(10) -0.0040(9)
C13 0.0195(11) 0.0150(9) 0.0192(11) -0.0053(7) 0.0013(9) -0.0019(8)
C14 0.0208(12) 0.0289(11) 0.0256(13) -0.0080(9) -0.0023(10) 0.0044(9)
C15 0.0277(14) 0.0399(13) 0.0287(14) -0.0119(11) 0.0040(11) 0.0075(11)
C16 0.0356(15) 0.0374(13) 0.0202(12) -0.0109(10) 0.0025(11) -0.0025(11)
C17 0.0305(13) 0.0254(11) 0.0199(12) -0.0019(9) -0.0044(10) -0.0026(9)
C18 0.0200(11) 0.0200(9) 0.0220(11) -0.0019(8) -0.0003(9) 0.0004(8)
C19 0.0174(11) 0.0174(9) 0.0190(11) -0.0035(8) 0.0012(9) 0.0015(8)
C20 0.0252(13) 0.0275(11) 0.0263(13) -0.0010(9) -0.0058(10) -0.0048(9)
C21 0.0307(15) 0.0447(14) 0.0326(15) 0.0036(11) -0.0143(12) -0.0044(12)
C22 0.0339(15) 0.0354(13) 0.0293(14) 0.0080(10) -0.0045(11) 0.0087(11)
C23 0.0363(15) 0.0202(10) 0.0301(14) 0.0013(9) 0.0021(11) 0.0026(10)
C24 0.0238(12) 0.0196(10) 0.0269(12) -0.0049(8) -0.0020(10) 0.0011(9)
C25 0.0125(10) 0.0131(8) 0.0226(11) -0.0038(7) -0.0006(8) -0.0011(7)
C26 0.0206(11) 0.0179(9) 0.0197(11) -0.0035(8) -0.0041(9) -0.0028(8)
C27 0.0227(12) 0.0191(9) 0.0206(11) -0.0001(8) -0.0011(9) -0.0054(8)
C28 0.0188(11) 0.0159(9) 0.0290(13) -0.0034(8) -0.0014(9) -0.0018(8)
C29 0.0204(11) 0.0220(10) 0.0244(12) -0.0069(8) -0.0048(9) -0.0044(8)
C30 0.0187(11) 0.0210(9) 0.0196(11) -0.0046(8) -0.0010(9) -0.0018(8)
C31 0.0408(17) 0.0405(14) 0.0362(15) -0.0038(12) 0.0089(13) -0.0212(12)
C32 0.068(2) 0.0323(14) 0.0492(19) -0.0126(13) 0.0048(16) -0.0074(14)
C33 0.072(3) 0.0487(18) 0.063(2) -0.0262(16) 0.0102(19) -0.0134(17)
N1 0.0132(9) 0.0143(7) 0.0192(9) -0.0041(6) 0.0010(7) -0.0014(6)
B1 0.0265(15) 0.0347(14) 0.0227(14) -0.0065(11) 0.0000(11) -0.0014(11)
F1 0.124(2) 0.115(2) 0.0436(13) 0.0298(12) -0.0233(13) -0.0623(17)
F2 0.0420(10) 0.0355(8) 0.0575(11) -0.0129(7) -0.0076(8) -0.0056(7)
F3 0.0965(18) 0.0797(14) 0.0742(15) -0.0526(12) 0.0425(13) -0.0448(13)
F4 0.0436(13) 0.0885(17) 0.169(3) -0.0355(17) -0.0429(16) 0.0124(12)
Ni1 0.01236(19) 0.01222(16) 0.0170(2) -0.00296(13) -0.00039(15) -0.00093(13)
P1 0.0130(3) 0.0143(2) 0.0172(3) -0.00407(19) 0.0000(2) -0.00121(18)
P2 0.0139(3) 0.0133(2) 0.0176(3) -0.00362(18) -0.0010(2) -0.00065(18)
S1 0.0350(4) 0.0281(3) 0.0351(4) -0.0049(2) -0.0005(3) -0.0185(3)
Cl1 0.0820(8) 0.0647(6) 0.1750(14) -0.0485(7) 0.0613(9) -0.0332(6)
Cl2 0.0624(6) 0.0580(5) 0.0722(6) -0.0296(4) -0.0039(5) 0.0060(4)
Cl3 0.0663(6) 0.0519(4) 0.0398(4) -0.0074(3) -0.0124(4) -0.0136(4)
Cl4 0.0544(5) 0.0641(5) 0.0458(5) 0.0065(4) -0.0076(4) 0.0025(4)

loop_
_atom_type_symbol
_atom_type_description
_atom_type_scat_dispersion_real
_atom_type_scat_dispersion_imag
_atom_type_scat_source
C C 0.0033 0.0016 'International Tables Vol C Tables 4.2.6.8 and 6.1.1.4'
H H 0.0000 0.0000 'International Tables Vol C Tables 4.2.6.8 and 6.1.1.4'
N N 0.0061 0.0033 'International Tables Vol C Tables 4.2.6.8 and 6.1.1.4'
B B 0.0013 0.0007 'International Tables Vol C Tables 4.2.6.8 and 6.1.1.4'
F F 0.0171 0.0103 'International Tables Vol C Tables 4.2.6.8 and 6.1.1.4'
Ni Ni 0.3393 1.1124 'International Tables Vol C Tables 4.2.6.8 and 6.1.1.4'
P P 0.1023 0.0942 'International Tables Vol C Tables 4.2.6.8 and 6.1.1.4'
S S 0.1246 0.1234 'International Tables Vol C Tables 4.2.6.8 and 6.1.1.4'
Cl Cl 0.1484 0.1585 'International Tables Vol C Tables 4.2.6.8 and 6.1.1.4'

loop_
_geom_angle_atom_site_label_1
_geom_angle_atom_site_label_2
_geom_angle_atom_site_label_3
_geom_angle
_geom_angle_site_symmetry_1
_geom_angle_site_symmetry_3
C2 C1 C6 120.1(2) . .
C2 C1 P1 119.48(16) . .
C6 C1 P1 119.63(17) . .
C3 C2 C1 120.0(2) . .
C3 C2 H2 120.0 . .
C1 C2 H2 120.0 . .
C2 C3 C4 119.8(2) . .
C2 C3 H3 120.1 . .
C4 C3 H3 120.1 . .
C5 C4 C3 120.3(2) . .
C5 C4 H4 119.8 . .
C3 C4 H4 119.8 . .
C4 C5 C6 120.5(2) . .
C4 C5 H5 119.7 . .
C6 C5 H5 119.7 . .
C5 C6 C1 119.3(2) . .
C5 C6 H6 120.3 . .
C1 C6 H6 120.3 . .
C8 C7 C12 119.6(2) . .
C8 C7 P1 123.04(18) . .
C12 C7 P1 117.31(17) . .
C9 C8 C7 119.7(2) . .
C9 C8 H8 120.2 . .
C7 C8 H8 120.2 . .
C10 C9 C8 120.4(2) . .
C10 C9 H9 119.8 . .
C8 C9 H9 119.8 . .
C9 C10 C11 120.5(2) . .
C9 C10 H10 119.7 . .
C11 C10 H10 119.7 . .
C10 C11 C12 119.8(3) . .
C10 C11 H11 120.1 . .
C12 C11 H11 120.1 . .
C11 C12 C7 120.0(2) . .
C11 C12 H12 120.0 . .
C7 C12 H12 120.0 . .
C18 C13 C14 119.6(2) . .
C18 C13 P2 119.90(16) . .
C14 C13 P2 120.08(17) . .
C15 C14 C13 119.4(2) . .
C15 C14 H14 120.3 . .
C13 C14 H14 120.3 . .
C16 C15 C14 120.8(2) . .
C16 C15 H15 119.6 . .
C14 C15 H15 119.6 . .
C15 C16 C17 120.2(2) . .
C15 C16 H16 119.9 . .
C17 C16 H16 119.9 . .
C16 C17 C18 120.1(2) . .
C16 C17 H17 120.0 . .
C18 C17 H17 120.0 . .
C17 C18 C13 119.9(2) . .
C17 C18 H18 120.0 . .
C13 C18 H18 120.0 . .
C20 C19 C24 119.7(2) . .
C20 C19 P2 120.90(16) . .
C24 C19 P2 119.41(17) . .
C21 C20 C19 119.6(2) . .
C21 C20 H20 120.2 . .
C19 C20 H20 120.2 . .
C22 C21 C20 120.4(2) . .
C22 C21 H21 119.8 . .
C20 C21 H21 119.8 . .
C21 C22 C23 120.3(2) . .
C21 C22 H22 119.9 . .
C23 C22 H22 119.9 . .
C24 C23 C22 119.9(2) . .
C24 C23 H23 120.0 . .
C22 C23 H23 120.0 . .
C23 C24 C19 120.0(2) . .
C23 C24 H24 120.0 . .
C19 C24 H24 120.0 . .
C26 C25 C30 120.32(19) . .
C26 C25 N1 119.80(18) . .
C30 C25 N1 119.88(19) . .
C25 C26 C27 119.9(2) . .
C25 C26 H26 120.0 . .
C27 C26 H26 120.0 . .
C26 C27 C28 120.3(2) . .
C26 C27 H27 119.8 . .
C28 C27 H27 119.8 . .
C29 C28 C27 119.20(19) . .
C29 C28 S1 116.81(17) . .
C27 C28 S1 123.99(18) . .
C30 C29 C28 120.6(2) . .
C30 C29 H29 119.7 . .
C28 C29 H29 119.7 . .
C29 C30 C25 119.6(2) . .
C29 C30 H30 120.2 . .
C25 C30 H30 120.2 . .
S1 C31 H31A 109.5 . .
S1 C31 H31B 109.5 . .
H31A C31 H31B 109.5 . .
S1 C31 H31C 109.5 . .
H31A C31 H31C 109.5 . .
H31B C31 H31C 109.5 . .
Cl1 C32 Cl2 111.07(17) . .
Cl1 C32 H32A 109.4 . .
Cl2 C32 H32A 109.4 . .
Cl1 C32 H32B 109.4 . .
Cl2 C32 H32B 109.4 . .
H32A C32 H32B 108.0 . .
Cl3 C33 Cl4 112.97(18) . .
Cl3 C33 H33A 109.0 . .
Cl4 C33 H33A 109.0 . .
Cl3 C33 H33B 109.0 . .
Cl4 C33 H33B 109.0 . .
H33A C33 H33B 107.8 . .
C25 N1 P1 128.70(14) . .
C25 N1 P2 128.32(13) . .
P1 N1 P2 100.02(9) . .
F1 B1 F3 110.1(3) . .
F1 B1 F4 109.9(3) . .
F3 B1 F4 108.8(3) . .
F1 B1 F2 109.1(2) . .
F3 B1 F2 110.2(2) . .
F4 B1 F2 108.8(2) . .
P1 Ni1 P1 180.0 2_556 .
P1 Ni1 P2 73.623(19) 2_556 2_556
P1 Ni1 P2 106.377(19) . 2_556
P1 Ni1 P2 106.377(19) 2_556 .
P1 Ni1 P2 73.623(19) . .
P2 Ni1 P2 180.00(3) 2_556 .
N1 P1 C1 108.51(9) . .
N1 P1 C7 111.73(9) . .
C1 P1 C7 109.15(10) . .
N1 P1 Ni1 92.44(6) . .
C1 P1 Ni1 119.09(7) . .
C7 P1 Ni1 114.64(7) . .
C1 P1 P2 131.26(7) . .
C7 P1 P2 117.00(7) . .
Ni1 P1 P2 53.258(16) . .
N1 P2 C19 109.23(9) . .
N1 P2 C13 109.75(9) . .
C19 P2 C13 105.92(10) . .
N1 P2 Ni1 92.16(6) . .
C19 P2 Ni1 122.09(7) . .
C13 P2 Ni1 116.41(7) . .
C19 P2 P1 119.94(7) . .
C13 P2 P1 130.52(7) . .
Ni1 P2 P1 53.119(16) . .
C28 S1 C31 104.23(12) . .

loop_
_geom_bond_atom_site_label_1
_geom_bond_atom_site_label_2
_geom_bond_distance
_geom_bond_site_symmetry_2
C1 C2 1.395(3) .
C1 C6 1.397(3) .
C1 P1 1.792(2) .
C2 C3 1.388(3) .
C2 H2 0.9500 .
C3 C4 1.389(3) .
C3 H3 0.9500 .
C4 C5 1.384(3) .
C4 H4 0.9500 .
C5 C6 1.387(3) .
C5 H5 0.9500 .
C6 H6 0.9500 .
C7 C8 1.391(3) .
C7 C12 1.399(3) .
C7 P1 1.798(2) .
C8 C9 1.388(4) .
C8 H8 0.9500 .
C9 C10 1.376(4) .
C9 H9 0.9500 .
C10 C11 1.382(4) .
C10 H10 0.9500 .
C11 C12 1.384(3) .
C11 H11 0.9500 .
C12 H12 0.9500 .
C13 C18 1.397(3) .
C13 C14 1.403(3) .
C13 P2 1.805(2) .
C14 C15 1.386(3) .
C14 H14 0.9500 .
C15 C16 1.375(4) .
C15 H15 0.9500 .
C16 C17 1.385(3) .
C16 H16 0.9500 .
C17 C18 1.388(3) .
C17 H17 0.9500 .
C18 H18 0.9500 .
C19 C20 1.394(3) .
C19 C24 1.399(3) .
C19 P2 1.799(2) .
C20 C21 1.386(3) .
C20 H20 0.9500 .
C21 C22 1.382(4) .
C21 H21 0.9500 .
C22 C23 1.384(4) .
C22 H22 0.9500 .
C23 C24 1.383(3) .
C23 H23 0.9500 .
C24 H24 0.9500 .
C25 C26 1.387(3) .
C25 C30 1.391(3) .
C25 N1 1.447(2) .
C26 C27 1.389(3) .
C26 H26 0.9500 .
C27 C28 1.395(3) .
C27 H27 0.9500 .
C28 C29 1.394(3) .
C28 S1 1.764(2) .
C29 C30 1.388(3) .
C29 H29 0.9500 .
C30 H30 0.9500 .
C31 S1 1.793(3) .
C31 H31A 0.9800 .
C31 H31B 0.9800 .
C31 H31C 0.9800 .
C32 Cl1 1.731(4) .
C32 Cl2 1.758(3) .
C32 H32A 0.9900 .
C32 H32B 0.9900 .
C33 Cl3 1.747(3) .
C33 Cl4 1.755(4) .
C33 H33A 0.9900 .
C33 H33B 0.9900 .
N1 P1 1.7051(17) .
N1 P2 1.7102(18) .
B1 F1 1.348(3) .
B1 F3 1.354(3) .
B1 F4 1.360(4) .
B1 F2 1.392(3) .
Ni1 P1 2.1815(5) 2_556
Ni1 P1 2.1815(5) .
Ni1 P2 2.1855(5) 2_556
Ni1 P2 2.1855(5) .
P1 P2 2.6167(7) .

loop_
_geom_torsion_atom_site_label_1
_geom_torsion_atom_site_label_2
_geom_torsion_atom_site_label_3
_geom_torsion_atom_site_label_4
_geom_torsion
_geom_torsion_site_symmetry_1
C6 C1 C2 C3 -0.8(3) .
P1 C1 C2 C3 169.07(17) .
C1 C2 C3 C4 0.2(3) .
C2 C3 C4 C5 0.8(4) .
C3 C4 C5 C6 -1.2(4) .
C4 C5 C6 C1 0.5(4) .
C2 C1 C6 C5 0.5(3) .
P1 C1 C6 C5 -169.43(18) .
C12 C7 C8 C9 0.3(3) .
P1 C7 C8 C9 -178.01(18) .
C7 C8 C9 C10 -0.6(4) .
C8 C9 C10 C11 0.6(4) .
C9 C10 C11 C12 -0.4(4) .
C10 C11 C12 C7 0.2(4) .
C8 C7 C12 C11 -0.1(3) .
P1 C7 C12 C11 178.29(18) .
C18 C13 C14 C15 0.7(3) .
P2 C13 C14 C15 173.13(19) .
C13 C14 C15 C16 -0.3(4) .
C14 C15 C16 C17 0.2(4) .
C15 C16 C17 C18 -0.6(4) .
C16 C17 C18 C13 1.0(3) .
C14 C13 C18 C17 -1.1(3) .
P2 C13 C18 C17 -173.52(17) .
C24 C19 C20 C21 -1.1(4) .
P2 C19 C20 C21 178.0(2) .
C19 C20 C21 C22 0.4(4) .
C20 C21 C22 C23 1.0(4) .
C21 C22 C23 C24 -1.6(4) .
C22 C23 C24 C19 0.9(4) .
C20 C19 C24 C23 0.5(3) .
P2 C19 C24 C23 -178.62(18) .
C30 C25 C26 C27 1.7(3) .
N1 C25 C26 C27 -178.95(19) .
C25 C26 C27 C28 -1.3(3) .
C26 C27 C28 C29 -0.3(3) .
C26 C27 C28 S1 -179.56(17) .
C27 C28 C29 C30 1.7(3) .
S1 C28 C29 C30 -179.00(17) .
C28 C29 C30 C25 -1.4(3) .
C26 C25 C30 C29 -0.3(3) .
N1 C25 C30 C29 -179.67(19) .
C26 C25 N1 P1 57.2(3) .
C30 C25 N1 P1 -123.4(2) .
C26 C25 N1 P2 -99.3(2) .
C30 C25 N1 P2 80.1(2) .
C25 N1 P1 C1 65.5(2) .
P2 N1 P1 C1 -133.04(10) .
C25 N1 P1 C7 -54.9(2) .
P2 N1 P1 C7 106.57(11) .
C25 N1 P1 Ni1 -172.72(17) .
P2 N1 P1 Ni1 -11.21(8) .
C25 N1 P1 P2 -161.5(2) .
C2 C1 P1 N1 27.41(19) .
C6 C1 P1 N1 -162.64(17) .
C2 C1 P1 C7 149.39(17) .
C6 C1 P1 C7 -40.7(2) .
C2 C1 P1 Ni1 -76.33(18) .
C6 C1 P1 Ni1 93.62(18) .
C2 C1 P1 P2 -11.3(2) .
C6 C1 P1 P2 158.62(14) .
C8 C7 P1 N1 91.44(19) .
C12 C7 P1 N1 -86.93(17) .
C8 C7 P1 C1 -28.6(2) .
C12 C7 P1 C1 153.05(16) .
C8 C7 P1 Ni1 -165.07(16) .
C12 C7 P1 Ni1 16.55(18) .
C8 C7 P1 P2 135.25(16) .
C12 C7 P1 P2 -43.12(18) .
P2 Ni1 P1 N1 -171.02(6) 2_556
P2 Ni1 P1 N1 8.98(6) .
P2 Ni1 P1 C1 -58.23(8) 2_556
P2 Ni1 P1 C1 121.77(8) .
P2 Ni1 P1 C7 73.69(7) 2_556
P2 Ni1 P1 C7 -106.31(7) .
P2 Ni1 P1 P2 180.0 2_556
C25 N1 P2 C19 47.6(2) .
P1 N1 P2 C19 -114.00(10) .
C25 N1 P2 C13 -68.1(2) .
P1 N1 P2 C13 130.29(9) .
C25 N1 P2 Ni1 172.80(17) .
P1 N1 P2 Ni1 11.19(8) .
C25 N1 P2 P1 161.6(2) .
C20 C19 P2 N1 119.16(19) .
C24 C19 P2 N1 -61.7(2) .
C20 C19 P2 C13 -122.7(2) .
C24 C19 P2 C13 56.4(2) .
C20 C19 P2 Ni1 13.7(2) .
C24 C19 P2 Ni1 -167.15(15) .
C20 C19 P2 P1 76.6(2) .
C24 C19 P2 P1 -104.30(18) .
C18 C13 P2 N1 -40.16(19) .
C14 C13 P2 N1 147.41(17) .
C18 C13 P2 C19 -157.96(17) .
C14 C13 P2 C19 29.6(2) .
C18 C13 P2 Ni1 62.72(18) .
C14 C13 P2 Ni1 -109.71(17) .
C18 C13 P2 P1 -0.1(2) .
C14 C13 P2 P1 -172.51(14) .
P1 Ni1 P2 N1 171.04(6) 2_556
P1 Ni1 P2 N1 -8.96(6) .
P1 Ni1 P2 C19 -74.58(9) 2_556
P1 Ni1 P2 C19 105.42(9) .
P1 Ni1 P2 C13 57.70(8) 2_556
P1 Ni1 P2 C13 -122.30(8) .
P1 Ni1 P2 P1 180.0 2_556
C1 P1 P2 N1 67.22(13) .
C7 P1 P2 N1 -92.28(12) .
Ni1 P1 P2 N1 165.97(10) .
N1 P1 P2 C19 84.49(12) .
C1 P1 P2 C19 151.72(12) .
C7 P1 P2 C19 -7.79(11) .
Ni1 P1 P2 C19 -109.53(8) .
N1 P1 P2 C13 -70.80(13) .
C1 P1 P2 C13 -3.57(13) .
C7 P1 P2 C13 -163.08(11) .
Ni1 P1 P2 C13 95.17(9) .
N1 P1 P2 Ni1 -165.97(10) .
C1 P1 P2 Ni1 -98.75(9) .
C7 P1 P2 Ni1 101.75(8) .
C29 C28 S1 C31 169.54(19) .
C27 C28 S1 C31 -11.2(2) .
